data_4079555
loop_
_publ_author_name
'Nguyen, Minh-Hai'
'Yip, John H. K.'

_publ_section_title
;
 Platinum-Conjugated Homo- and Heterobichromophoric Complexes of Tetracene
 and Pentacene
;
_journal_issue 21
_journal_name_full Organometallics
_journal_page_first 7522
_journal_paper_doi 10.1021/om300815b
_journal_volume 31
_journal_year 2012
_chemical_formula_sum 'C75 H94 Cl2 P2 Pt Si2'
_chemical_formula_weight 1379.61
_chemical_name_common T-Pt-T
_chemical_name_systematic
; 
 ? 
;
_space_group_IT_number 15
_symmetry_cell_setting monoclinic
_symmetry_space_group_name_Hall '-C 2yc'
_symmetry_space_group_name_H-M 'C 1 2/c 1'
_atom_sites_solution_hydrogens geom
_atom_sites_solution_primary direct
_atom_sites_solution_secondary difmap
_audit_creation_method SHELXL-97
_cell_angle_alpha 90.00
_cell_angle_beta 103.170(3)
_cell_angle_gamma 90.00
_cell_formula_units_Z 4
_cell_length_a 38.177(5)
_cell_length_b 11.0180(14)
_cell_length_c 17.077(2)
_cell_measurement_reflns_used 804
_cell_measurement_temperature 100(2)
_cell_measurement_theta_max 22.06
_cell_measurement_theta_min 2.90
_cell_volume 6994.2(15)
_computing_cell_refinement 'Bruker SMART'
_computing_data_collection 'Bruker SMART'
_computing_data_reduction 'Bruker SAINT'
_computing_molecular_graphics 'Bruker SHELXTL'
_computing_publication_material 'Bruker SHELXTL'
_computing_structure_refinement 'SHELXL-97 (Sheldrick, 1997)'
_computing_structure_solution 'SHELXS-97 (Sheldrick, 1990)'
_diffrn_ambient_temperature 100(2)
_diffrn_measured_fraction_theta_full 0.997
_diffrn_measured_fraction_theta_max 0.997
_diffrn_measurement_device_type 'CCD area detector'
_diffrn_measurement_method 'phi and omega scans'
_diffrn_radiation_monochromator graphite
_diffrn_radiation_source 'fine-focus sealed tube'
_diffrn_radiation_type MoK\a
_diffrn_radiation_wavelength 0.71073
_diffrn_reflns_av_R_equivalents 0.0683
_diffrn_reflns_av_sigmaI/netI 0.0787
_diffrn_reflns_limit_h_max 49
_diffrn_reflns_limit_h_min -29
_diffrn_reflns_limit_k_max 14
_diffrn_reflns_limit_k_min -14
_diffrn_reflns_limit_l_max 21
_diffrn_reflns_limit_l_min -22
_diffrn_reflns_number 24101
_diffrn_reflns_theta_full 27.50
_diffrn_reflns_theta_max 27.50
_diffrn_reflns_theta_min 2.19
_exptl_absorpt_coefficient_mu 2.203
_exptl_absorpt_correction_T_max 0.8435
_exptl_absorpt_correction_T_min 0.4055
_exptl_absorpt_correction_type multi-scan
_exptl_absorpt_process_details 'Sadabs, (Sheldrick 2001)'
_exptl_crystal_colour Pink
_exptl_crystal_density_diffrn 1.310
_exptl_crystal_density_meas ?
_exptl_crystal_density_method 'not measured'
_exptl_crystal_description Rod
_exptl_crystal_F_000 2856
_exptl_crystal_size_max 0.50
_exptl_crystal_size_mid 0.08
_exptl_crystal_size_min 0.08
_refine_diff_density_max 1.806
_refine_diff_density_min -2.378
_refine_diff_density_rms 0.143
_refine_ls_extinction_method none
_refine_ls_goodness_of_fit_ref 1.041
_refine_ls_hydrogen_treatment constr
_refine_ls_matrix_type full
_refine_ls_number_parameters 384
_refine_ls_number_reflns 8012
_refine_ls_number_restraints 0
_refine_ls_restrained_S_all 1.041
_refine_ls_R_factor_all 0.0590
_refine_ls_R_factor_gt 0.0469
_refine_ls_shift/su_max 0.000
_refine_ls_shift/su_mean 0.000
_refine_ls_structure_factor_coef Fsqd
_refine_ls_weighting_details 'calc w=1/[\s^2^(Fo^2^)+(0.0472P)^2^+2.2845P] where P=(Fo^2^+2Fc^2^)/3'
_refine_ls_weighting_scheme calc
_refine_ls_wR_factor_gt 0.0994
_refine_ls_wR_factor_ref 0.1042
_reflns_number_gt 6840
_reflns_number_total 8012
_reflns_threshold_expression >2sigma(I)
_cod_data_source_file om300815b_si_002.cif
_cod_data_source_block a487a
_cod_depositor_comments
;
The following automatic conversions were performed:

'_symmetry_cell_setting' value 'Monoclinic' changed to 'monoclinic'
according to /home/saulius/struct/CIF-dictionaries/cif_core.dic
dictionary named 'cif_core.dic' version 2.4.2 from
2011-04-26.

'_exptl_absorpt_correction_type' value 'Multi-scan'
changed to 'multi-scan' according to
/home/saulius/struct/CIF-dictionaries/cif_core.dic dictionary named
'cif_core.dic' version 2.4.2 from 2011-04-26.

Automatic conversion script
Id: cif_fix_values 1891 2012-01-12 08:04:46Z andrius 

The following automatic conversions were performed:

'_exptl_crystal_density_meas' value 'Not Measured' was changed to '?'
- the value is perceived as not measured.

Automatic conversion script
Id: cif_fix_values 3008 2015-01-20 13:52:24Z robertas 
;
_cod_original_cell_volume 6994.2(16)
_cod_original_sg_symbol_H-M C2/c
_cod_database_code 4079555

loop_
_symmetry_equiv_pos_as_xyz
'x, y, z'
'-x, y, -z+1/2'
'x+1/2, y+1/2, z'
'-x+1/2, y+1/2, -z+1/2'
'-x, -y, -z'
'x, -y, z-1/2'
'-x+1/2, -y+1/2, -z'
'x+1/2, -y+1/2, z-1/2'

loop_
_atom_site_label
_atom_site_type_symbol
_atom_site_fract_x
_atom_site_fract_y
_atom_site_fract_z
_atom_site_U_iso_or_equiv
_atom_site_adp_type
_atom_site_occupancy
_atom_site_symmetry_multiplicity
_atom_site_calc_flag
_atom_site_refinement_flags
_atom_site_disorder_group
Pt1 Pt 0.5000 0.84384(2) 0.7500 0.01215(8) Uani 1 2 d S .
P1 P 0.46541(3) 0.84924(10) 0.84402(6) 0.0176(2) Uani 1 1 d . .
Si1 Si 0.28406(3) 1.06283(10) 0.14726(7) 0.0150(2) Uani 1 1 d . .
C1 C 0.45740(13) 0.8524(4) 0.6576(3) 0.0213(9) Uani 1 1 d . .
C2 C 0.43319(12) 0.8673(4) 0.6000(3) 0.0172(9) Uani 1 1 d . .
C3 C 0.40669(12) 0.8924(4) 0.5275(2) 0.0173(9) Uani 1 1 d . .
C4 C 0.39823(11) 0.8046(4) 0.4659(3) 0.0161(9) Uani 1 1 d . .
C5 C 0.41385(13) 0.6865(4) 0.4752(3) 0.0201(10) Uani 1 1 d . .
H5 H 0.4298 0.6656 0.5246 0.024 Uiso 1 1 calc R .
C6 C 0.40646(14) 0.6033(4) 0.4152(3) 0.0249(10) Uani 1 1 d . .
H6 H 0.4170 0.5249 0.4231 0.030 Uiso 1 1 calc R .
C7 C 0.38306(13) 0.6331(4) 0.3408(3) 0.0234(10) Uani 1 1 d . .
H7 H 0.3782 0.5748 0.2987 0.028 Uiso 1 1 calc R .
C8 C 0.36759(12) 0.7442(4) 0.3291(3) 0.0207(10) Uani 1 1 d . .
H8 H 0.3523 0.7630 0.2784 0.025 Uiso 1 1 calc R .
C9 C 0.37380(12) 0.8337(4) 0.3911(2) 0.0180(9) Uani 1 1 d . .
C10 C 0.35741(11) 0.9489(4) 0.3795(2) 0.0153(9) Uani 1 1 d . .
C11 C 0.36457(11) 1.0367(4) 0.4427(2) 0.0155(9) Uani 1 1 d . .
C12 C 0.34946(12) 1.1537(4) 0.4331(3) 0.0192(9) Uani 1 1 d . .
H12 H 0.3330 1.1734 0.3841 0.023 Uiso 1 1 calc R .
C13 C 0.35769(12) 1.2413(4) 0.4926(3) 0.0190(9) Uani 1 1 d . .
C14 C 0.34353(14) 1.3620(4) 0.4815(3) 0.0263(11) Uani 1 1 d . .
H14 H 0.3273 1.3830 0.4325 0.032 Uiso 1 1 calc R .
C15 C 0.35297(15) 1.4463(4) 0.5398(3) 0.0318(12) Uani 1 1 d . .
H15 H 0.3437 1.5263 0.5310 0.038 Uiso 1 1 calc R .
C16 C 0.37675(15) 1.4165(4) 0.6146(3) 0.0324(12) Uani 1 1 d . .
H16 H 0.3829 1.4769 0.6551 0.039 Uiso 1 1 calc R .
C17 C 0.39064(14) 1.3042(4) 0.6286(3) 0.0251(11) Uani 1 1 d . .
H17 H 0.4064 1.2859 0.6788 0.030 Uiso 1 1 calc R .
C18 C 0.38169(12) 1.2113(4) 0.5676(3) 0.0188(9) Uani 1 1 d . .
C19 C 0.39665(12) 1.0957(4) 0.5788(3) 0.0187(9) Uani 1 1 d . .
H19 H 0.4121 1.0758 0.6291 0.022 Uiso 1 1 calc R .
C20 C 0.38939(12) 1.0075(4) 0.5176(2) 0.0159(9) Uani 1 1 d . .
C21 C 0.33398(12) 0.9812(4) 0.3045(2) 0.0165(9) Uani 1 1 d . .
C22 C 0.31439(12) 1.0125(4) 0.2423(2) 0.0184(9) Uani 1 1 d . .
C23 C 0.48073(13) 0.7446(4) 0.9281(3) 0.0248(10) Uani 1 1 d . .
H23A H 0.4810 0.6616 0.9061 0.030 Uiso 1 1 calc R .
H23B H 0.5058 0.7658 0.9547 0.030 Uiso 1 1 calc R .
C24 C 0.45869(15) 0.7423(5) 0.9917(3) 0.0332(12) Uani 1 1 d . .
H24A H 0.4595 0.8223 1.0171 0.050 Uiso 1 1 calc R .
H24B H 0.4686 0.6813 1.0326 0.050 Uiso 1 1 calc R .
H24C H 0.4337 0.7217 0.9665 0.050 Uiso 1 1 calc R .
C25 C 0.46655(14) 0.9996(4) 0.8895(3) 0.0268(11) Uani 1 1 d . .
H25A H 0.4503 1.0001 0.9272 0.032 Uiso 1 1 calc R .
H25B H 0.4913 1.0160 0.9210 0.032 Uiso 1 1 calc R .
C26 C 0.45545(16) 1.0998(5) 0.8286(3) 0.0379(13) Uani 1 1 d . .
H26A H 0.4711 1.0989 0.7903 0.057 Uiso 1 1 calc R .
H26B H 0.4576 1.1783 0.8563 0.057 Uiso 1 1 calc R .
H26C H 0.4304 1.0873 0.7996 0.057 Uiso 1 1 calc R .
C27 C 0.41750(13) 0.8174(4) 0.8075(3) 0.0235(10) Uani 1 1 d . .
H27A H 0.4052 0.8297 0.8520 0.028 Uiso 1 1 calc R .
H27B H 0.4072 0.8756 0.7642 0.028 Uiso 1 1 calc R .
C28 C 0.41036(14) 0.6890(4) 0.7754(3) 0.0296(12) Uani 1 1 d . .
H28A H 0.4202 0.6791 0.7275 0.044 Uiso 1 1 calc R .
H28B H 0.3844 0.6741 0.7613 0.044 Uiso 1 1 calc R .
H28C H 0.4219 0.6310 0.8168 0.044 Uiso 1 1 calc R .
C29 C 0.28967(12) 0.9492(4) 0.0682(2) 0.0185(9) Uani 1 1 d . .
H29 H 0.3156 0.9516 0.0659 0.022 Uiso 1 1 calc R .
C30 C 0.28196(15) 0.8190(4) 0.0918(3) 0.0270(11) Uani 1 1 d . .
H30A H 0.2568 0.8128 0.0959 0.040 Uiso 1 1 calc R .
H30B H 0.2979 0.7988 0.1437 0.040 Uiso 1 1 calc R .
H30C H 0.2862 0.7624 0.0507 0.040 Uiso 1 1 calc R .
C31 C 0.26796(14) 0.9798(4) -0.0164(3) 0.0267(11) Uani 1 1 d . .
H31A H 0.2742 0.9228 -0.0552 0.040 Uiso 1 1 calc R .
H31B H 0.2736 1.0627 -0.0304 0.040 Uiso 1 1 calc R .
H31C H 0.2422 0.9735 -0.0179 0.040 Uiso 1 1 calc R .
C32 C 0.29965(13) 1.2176(4) 0.1222(3) 0.0194(9) Uani 1 1 d . .
H32 H 0.2817 1.2484 0.0743 0.023 Uiso 1 1 calc R .
C33 C 0.33602(13) 1.2089(4) 0.0988(3) 0.0243(10) Uani 1 1 d . .
H33A H 0.3444 1.2906 0.0897 0.036 Uiso 1 1 calc R .
H33B H 0.3333 1.1610 0.0494 0.036 Uiso 1 1 calc R .
H33C H 0.3536 1.1696 0.1422 0.036 Uiso 1 1 calc R .
C34 C 0.30127(15) 1.3092(4) 0.1902(3) 0.0290(11) Uani 1 1 d . .
H34A H 0.3161 1.2763 0.2402 0.044 Uiso 1 1 calc R .
H34B H 0.2769 1.3248 0.1972 0.044 Uiso 1 1 calc R .
H34C H 0.3119 1.3852 0.1767 0.044 Uiso 1 1 calc R .
C35 C 0.23669(12) 1.0654(4) 0.1623(2) 0.0187(9) Uani 1 1 d . .
H35 H 0.2272 0.9806 0.1533 0.022 Uiso 1 1 calc R .
C36 C 0.23363(14) 1.1024(5) 0.2478(3) 0.0290(11) Uani 1 1 d . .
H36A H 0.2423 1.1857 0.2588 0.044 Uiso 1 1 calc R .
H36B H 0.2482 1.0474 0.2873 0.044 Uiso 1 1 calc R .
H36C H 0.2084 1.0975 0.2515 0.044 Uiso 1 1 calc R .
C37 C 0.21184(13) 1.1463(5) 0.0999(3) 0.0328(12) Uani 1 1 d . .
H37A H 0.1870 1.1371 0.1052 0.049 Uiso 1 1 calc R .
H37B H 0.2135 1.1221 0.0457 0.049 Uiso 1 1 calc R .
H37C H 0.2192 1.2313 0.1091 0.049 Uiso 1 1 calc R .
C1S C 0.5152(3) 0.5059(10) 0.7857(8) 0.056(4) Uani 0.50 1 d P -1
H1SA H 0.5367 0.4965 0.8303 0.067 Uiso 0.50 1 calc PR -1
H1SB H 0.5102 0.5935 0.7763 0.067 Uiso 0.50 1 calc PR -1
Cl1 Cl 0.47759(5) 0.43058(15) 0.80810(13) 0.0696(6) Uani 1 1 d . .

loop_
_atom_site_aniso_label
_atom_site_aniso_U_11
_atom_site_aniso_U_22
_atom_site_aniso_U_33
_atom_site_aniso_U_23
_atom_site_aniso_U_13
_atom_site_aniso_U_12
Pt1 0.01340(12) 0.01389(12) 0.00856(11) 0.000 0.00124(8) 0.000
P1 0.0193(6) 0.0192(5) 0.0146(5) 0.0002(5) 0.0046(4) 0.0011(5)
Si1 0.0183(6) 0.0145(5) 0.0117(5) 0.0010(4) 0.0020(5) 0.0009(5)
C1 0.026(2) 0.021(2) 0.019(2) 0.0012(18) 0.0085(19) 0.000(2)
C2 0.021(2) 0.013(2) 0.018(2) -0.0014(16) 0.0078(19) 0.0011(17)
C3 0.018(2) 0.021(2) 0.013(2) 0.0029(17) 0.0038(17) -0.0021(18)
C4 0.013(2) 0.020(2) 0.016(2) 0.0044(17) 0.0062(17) 0.0021(17)
C5 0.025(2) 0.021(2) 0.013(2) 0.0032(17) 0.0028(18) -0.0006(18)
C6 0.035(3) 0.014(2) 0.027(2) 0.0011(19) 0.010(2) 0.008(2)
C7 0.031(3) 0.018(2) 0.022(2) -0.0078(18) 0.008(2) -0.0013(19)
C8 0.021(2) 0.023(2) 0.017(2) 0.0009(18) 0.0026(18) -0.0010(19)
C9 0.021(2) 0.019(2) 0.014(2) 0.0022(17) 0.0039(17) 0.0003(19)
C10 0.017(2) 0.021(2) 0.0087(19) 0.0005(16) 0.0043(16) -0.0015(17)
C11 0.019(2) 0.018(2) 0.0102(19) 0.0000(16) 0.0047(17) -0.0047(18)
C12 0.020(2) 0.021(2) 0.017(2) 0.0034(18) 0.0044(17) 0.001(2)
C13 0.023(2) 0.017(2) 0.019(2) -0.0021(17) 0.0085(19) -0.0032(18)
C14 0.032(3) 0.020(2) 0.027(2) 0.0027(19) 0.006(2) 0.003(2)
C15 0.043(3) 0.019(2) 0.032(3) -0.001(2) 0.007(2) 0.002(2)
C16 0.049(3) 0.019(2) 0.030(3) -0.007(2) 0.012(2) -0.003(2)
C17 0.033(3) 0.022(2) 0.019(2) -0.0045(18) 0.004(2) 0.000(2)
C18 0.022(2) 0.018(2) 0.017(2) -0.0030(17) 0.0052(18) -0.0033(19)
C19 0.016(2) 0.026(2) 0.012(2) 0.0004(17) -0.0002(17) 0.0002(19)
C20 0.020(2) 0.018(2) 0.0099(19) 0.0018(16) 0.0042(17) -0.0025(18)
C21 0.022(2) 0.0122(19) 0.016(2) -0.0018(16) 0.0064(18) -0.0026(17)
C22 0.026(2) 0.014(2) 0.013(2) -0.0004(16) 0.0008(18) 0.0002(18)
C23 0.028(3) 0.029(2) 0.019(2) 0.009(2) 0.009(2) 0.004(2)
C24 0.039(3) 0.043(3) 0.021(2) 0.011(2) 0.014(2) 0.000(3)
C25 0.032(3) 0.020(2) 0.032(3) -0.007(2) 0.016(2) -0.003(2)
C26 0.050(4) 0.026(3) 0.044(3) -0.004(2) 0.023(3) -0.001(3)
C27 0.023(2) 0.021(2) 0.028(2) 0.0010(19) 0.008(2) 0.0024(19)
C28 0.031(3) 0.025(2) 0.030(3) 0.003(2) -0.001(2) -0.007(2)
C29 0.021(2) 0.018(2) 0.015(2) -0.0016(17) 0.0021(18) 0.0022(18)
C30 0.041(3) 0.015(2) 0.025(2) -0.0008(18) 0.009(2) -0.002(2)
C31 0.035(3) 0.027(2) 0.015(2) -0.0050(19) 0.000(2) 0.000(2)
C32 0.026(3) 0.013(2) 0.021(2) 0.0074(17) 0.0101(19) 0.0038(18)
C33 0.029(3) 0.017(2) 0.028(3) 0.0020(19) 0.009(2) -0.001(2)
C34 0.036(3) 0.016(2) 0.037(3) -0.001(2) 0.011(2) -0.005(2)
C35 0.020(2) 0.020(2) 0.016(2) 0.0021(17) 0.0023(18) 0.0014(18)
C36 0.032(3) 0.034(3) 0.025(3) -0.004(2) 0.015(2) 0.000(2)
C37 0.024(3) 0.047(3) 0.028(3) 0.006(2) 0.007(2) 0.009(2)
C1S 0.067(9) 0.032(6) 0.086(10) -0.041(6) 0.050(7) -0.036(6)
Cl1 0.0843(14) 0.0371(8) 0.1041(16) 0.0134(9) 0.0560(12) 0.0023(9)

loop_
_atom_type_symbol
_atom_type_description
_atom_type_scat_dispersion_real
_atom_type_scat_dispersion_imag
_atom_type_scat_source
C C 0.0033 0.0016 'International Tables Vol C Tables 4.2.6.8 and 6.1.1.4'
H H 0.0000 0.0000 'International Tables Vol C Tables 4.2.6.8 and 6.1.1.4'
Si Si 0.0817 0.0704 'International Tables Vol C Tables 4.2.6.8 and 6.1.1.4'
P P 0.1023 0.0942 'International Tables Vol C Tables 4.2.6.8 and 6.1.1.4'
Pt Pt -1.7033 8.3905 'International Tables Vol C Tables 4.2.6.8 and 6.1.1.4'
Cl Cl 0.1484 0.1585 'International Tables Vol C Tables 4.2.6.8 and 6.1.1.4'

loop_
_geom_angle_atom_site_label_1
_geom_angle_atom_site_label_2
_geom_angle_atom_site_label_3
_geom_angle
_geom_angle_site_symmetry_1
_geom_angle_site_symmetry_3
C1 Pt1 C1 174.6(3) . 2_656
C1 Pt1 P1 93.27(13) . .
C1 Pt1 P1 86.59(13) 2_656 .
C1 Pt1 P1 86.59(13) . 2_656
C1 Pt1 P1 93.27(13) 2_656 2_656
P1 Pt1 P1 177.04(6) . 2_656
C25 P1 C27 104.2(2) . .
C25 P1 C23 105.4(2) . .
C27 P1 C23 105.2(2) . .
C25 P1 Pt1 111.00(17) . .
C27 P1 Pt1 116.49(16) . .
C23 P1 Pt1 113.57(16) . .
C22 Si1 C35 108.2(2) . .
C22 Si1 C32 107.6(2) . .
C35 Si1 C32 112.3(2) . .
C22 Si1 C29 106.17(19) . .
C35 Si1 C29 112.1(2) . .
C32 Si1 C29 110.1(2) . .
C2 C1 Pt1 173.9(4) . .
C1 C2 C3 174.1(5) . .
C4 C3 C20 120.0(4) . .
C4 C3 C2 120.5(4) . .
C20 C3 C2 119.5(4) . .
C3 C4 C5 121.6(4) . .
C3 C4 C9 120.1(4) . .
C5 C4 C9 118.3(4) . .
C6 C5 C4 121.5(4) . .
C5 C6 C7 120.1(4) . .
C8 C7 C6 120.5(4) . .
C7 C8 C9 121.5(4) . .
C10 C9 C8 121.6(4) . .
C10 C9 C4 120.3(4) . .
C8 C9 C4 118.0(4) . .
C9 C10 C11 120.1(4) . .
C9 C10 C21 121.1(4) . .
C11 C10 C21 118.8(4) . .
C12 C11 C10 122.0(4) . .
C12 C11 C20 118.5(4) . .
C10 C11 C20 119.5(4) . .
C13 C12 C11 122.3(4) . .
C12 C13 C14 122.4(4) . .
C12 C13 C18 119.1(4) . .
C14 C13 C18 118.5(4) . .
C15 C14 C13 120.9(4) . .
C14 C15 C16 120.7(4) . .
C17 C16 C15 121.0(4) . .
C16 C17 C18 120.3(4) . .
C19 C18 C13 119.6(4) . .
C19 C18 C17 121.8(4) . .
C13 C18 C17 118.6(4) . .
C18 C19 C20 121.6(4) . .
C19 C20 C3 121.3(4) . .
C19 C20 C11 118.8(4) . .
C3 C20 C11 119.9(4) . .
C22 C21 C10 177.7(4) . .
C21 C22 Si1 179.2(4) . .
C24 C23 P1 116.2(3) . .
C26 C25 P1 113.3(3) . .
C28 C27 P1 112.7(3) . .
C31 C29 C30 111.0(4) . .
C31 C29 Si1 113.8(3) . .
C30 C29 Si1 111.8(3) . .
C34 C32 C33 110.9(4) . .
C34 C32 Si1 112.6(3) . .
C33 C32 Si1 110.7(3) . .
C37 C35 C36 109.5(4) . .
C37 C35 Si1 111.9(3) . .
C36 C35 Si1 114.5(3) . .
Cl1 C1S Cl1 105.1(5) . 2_656
C1S Cl1 C1S 47.7(8) . 2_656

loop_
_geom_bond_atom_site_label_1
_geom_bond_atom_site_label_2
_geom_bond_distance
_geom_bond_site_symmetry_2
Pt1 C1 1.994(5) .
Pt1 C1 1.994(5) 2_656
Pt1 P1 2.3003(12) .
Pt1 P1 2.3003(12) 2_656
P1 C25 1.826(4) .
P1 C27 1.827(5) .
P1 C23 1.831(4) .
Si1 C22 1.851(4) .
Si1 C35 1.884(5) .
Si1 C32 1.887(4) .
Si1 C29 1.889(4) .
C1 C2 1.197(6) .
C2 C3 1.436(6) .
C3 C4 1.413(6) .
C3 C20 1.422(6) .
C4 C5 1.425(6) .
C4 C9 1.435(6) .
C5 C6 1.356(6) .
C6 C7 1.415(6) .
C7 C8 1.354(6) .
C8 C9 1.427(6) .
C9 C10 1.409(6) .
C10 C11 1.429(6) .
C10 C21 1.430(6) .
C11 C12 1.407(6) .
C11 C20 1.443(6) .
C12 C13 1.384(6) .
C13 C14 1.432(6) .
C13 C18 1.433(6) .
C14 C15 1.348(7) .
C15 C16 1.426(7) .
C16 C17 1.346(7) .
C17 C18 1.445(6) .
C18 C19 1.390(6) .
C19 C20 1.409(6) .
C21 C22 1.202(6) .
C23 C24 1.518(6) .
C25 C26 1.510(7) .
C27 C28 1.519(6) .
C29 C31 1.530(6) .
C29 C30 1.536(6) .
C32 C34 1.528(6) .
C32 C33 1.533(6) .
C35 C37 1.540(6) .
C35 C36 1.546(6) .
C1S Cl1 1.775(11) .
C1S Cl1 1.879(11) 2_656
Cl1 C1S 1.879(11) 2_656
